data_2203507
loop_
_publ_author_name
'Xin-Yi Cao'
'Jian Zhang'
'Yao Kang'
'Jian-Kai Cheng'
'Zhao-Ji Li'
'Xiao-Qin Wan'
'Yuan-Gen Yao'

_publ_section_title
;Poly[[[(1,10-phenanthroline-\k^2^<i>N,N</i>')cobalt(II)]-\m~3~-5-hydroxyisophthalato-\k^4^<i>O,O</i>':<i>O</i>'':<i>O</i>''']
 monohydrate]
;
_journal_issue 4
_journal_name_full 'Acta Crystallographica Section E'
_journal_page_first m460
_journal_page_last m461
_journal_paper_doi 10.1107/S1600536804006348
_journal_volume 60
_journal_year 2004
_chemical_formula_iupac '[Co (C8 H4 O5) (C12 H8 N2)], H2 O'
_chemical_formula_moiety 'C20 H12 Co N2 O5, H2 O'
_chemical_formula_sum 'C20 H14 Co N2 O6'
_chemical_formula_weight 437.26
_chemical_name_systematic
;Poly[[[(1,10-phenanthroline-\k^2^N,N')cobalt(II)]-\m^3^-5-hydroxyisophthalato-
\k^4^O,O':O'':O''']
 monohydrate]
;
_space_group_IT_number 13
_symmetry_cell_setting monoclinic
_symmetry_space_group_name_Hall '-P 2yac'
_symmetry_space_group_name_H-M 'P 1 2/n 1'
_atom_sites_solution_hydrogens geom
_atom_sites_solution_primary direct
_atom_sites_solution_secondary difmap
_audit_creation_method SHELXL-97
_cell_angle_alpha 90.00
_cell_angle_beta 101.599(5)
_cell_angle_gamma 90.00
_cell_formula_units_Z 4
_cell_length_a 8.5218(10)
_cell_length_b 12.0440(10)
_cell_length_c 17.028(2)
_cell_measurement_reflns_used 4790
_cell_measurement_temperature 130(2)
_cell_measurement_theta_max 28.28
_cell_measurement_theta_min 1.69
_cell_volume 1712.0(3)
_computing_cell_refinement 'SMART and SAINT (Siemens,1994)'
_computing_data_collection 'SMART (Siemens, 1996)'
_computing_data_reduction 'XPREP in SHELXTL (Siemens, 1994)'
_computing_molecular_graphics SHELXTL
_computing_publication_material SHELXTL
_computing_structure_refinement SHELXTL
_computing_structure_solution SHELXTL
_diffrn_ambient_temperature 130(2)
_diffrn_measured_fraction_theta_full 0.997
_diffrn_measured_fraction_theta_max 0.997
_diffrn_measurement_device_type 'Siemens SMART CCD area-detector'
_diffrn_measurement_method \w
_diffrn_radiation_monochromator graphite
_diffrn_radiation_source 'fine-focus sealed tube'
_diffrn_radiation_type MoK\a
_diffrn_radiation_wavelength 0.71073
_diffrn_reflns_av_R_equivalents 0.021
_diffrn_reflns_av_sigmaI/netI 0.021
_diffrn_reflns_limit_h_max 11
_diffrn_reflns_limit_h_min -11
_diffrn_reflns_limit_k_max 16
_diffrn_reflns_limit_k_min -16
_diffrn_reflns_limit_l_max 22
_diffrn_reflns_limit_l_min -13
_diffrn_reflns_number 13723
_diffrn_reflns_theta_full 28.28
_diffrn_reflns_theta_max 28.28
_diffrn_reflns_theta_min 1.69
_diffrn_standards_decay_% 0
_diffrn_standards_interval_count 0
_diffrn_standards_number 0
_exptl_absorpt_coefficient_mu 1.05
_exptl_absorpt_correction_T_max 0.811
_exptl_absorpt_correction_T_min 0.734
_exptl_absorpt_correction_type multi-scan
_exptl_absorpt_process_details '(SADABS; Sheldrick, 1996)'
_exptl_crystal_colour Red
_exptl_crystal_density_diffrn 1.697
_exptl_crystal_density_method 'not measured'
_exptl_crystal_description Prism
_exptl_crystal_F_000 892
_exptl_crystal_size_max 0.40
_exptl_crystal_size_mid 0.30
_exptl_crystal_size_min 0.20
_refine_diff_density_max 0.569
_refine_diff_density_min -0.642
_refine_ls_extinction_coef 0.00015(3)
_refine_ls_extinction_expression Fc^*^=kFc[1+0.001xFc^2^\l^3^/sin(2\q)]^-1/4^
_refine_ls_extinction_method SHELXL97
_refine_ls_goodness_of_fit_ref 1.053
_refine_ls_hydrogen_treatment mixed
_refine_ls_matrix_type full
_refine_ls_number_parameters 270
_refine_ls_number_reflns 4248
_refine_ls_number_restraints 0
_refine_ls_restrained_S_all 1.053
_refine_ls_R_factor_all 0.036
_refine_ls_R_factor_gt 0.034
_refine_ls_shift/su_max 0.002
_refine_ls_shift/su_mean 0.000
_refine_ls_structure_factor_coef Fsqd
_refine_ls_weighting_details 'calc w = 1/[\s^2^(Fo^2^)+(0.0522P)^2^+1.0992P] where P = (Fo^2^+2Fc^2^)/3'
_refine_ls_weighting_scheme calc
_refine_ls_wR_factor_gt 0.088
_refine_ls_wR_factor_ref 0.089
_reflns_number_gt 4069
_reflns_number_total 4248
_reflns_threshold_expression I>2\s(I)
_cod_data_source_file wk6015.cif
_cod_data_source_block I
_cod_depositor_comments
;
The following automatic conversions were performed:
'_symmetry_cell_setting' value 'Monoclinic' changed to 'monoclinic'
according to '/home/saulius/struct/CIF-dictionaries/cif_core.dic'
dictionary named 'cif_core.dic' version 2.4.1 from 2010-06-29.

Automatic conversion script
Id: cif_fix_enum 1527 2010-12-29 10:47:43Z saulius 

The following automatic conversions were performed:

'_symmetry_cell_setting' value 'Monoclinic' changed to 'monoclinic'
according to /home/saulius/struct/CIF-dictionaries/cif_core.dic
dictionary named 'cif_core.dic' version 2.4.1 from 2010-06-29.

Automatic conversion script
Id: cif_fix_values 1715 2011-07-08 13:25:40Z adriana 
;
_cod_original_sg_symbol_H-M 'P 2/n'
_cod_database_code 2203507
_cod_database_fobs_code 2203507

loop_
_symmetry_equiv_pos_as_xyz
'x, y, z'
'-x+1/2, y, -z+1/2'
'-x, -y, -z'
'x-1/2, -y, z-1/2'

loop_
_atom_site_label
_atom_site_fract_x
_atom_site_fract_y
_atom_site_fract_z
_atom_site_U_iso_or_equiv
_atom_site_adp_type
_atom_site_calc_flag
_atom_site_refinement_flags
_atom_site_occupancy
_atom_site_type_symbol
Co1 0.94458(2) 0.707696(16) 0.836120(12) 0.01029(8) Uani d . 1 Co
OW1 1.03872(16) 0.40105(11) 0.85694(10) 0.0236(3) Uani d . 1 O
O1 1.04286(14) 0.61031(10) 0.94143(7) 0.0191(3) Uani d . 1 O
O2 1.20135(14) 0.72981(10) 0.89943(7) 0.0180(2) Uani d . 1 O
O3 1.28121(14) 0.35010(9) 1.16517(7) 0.0149(2) Uani d . 1 O
O4 1.48499(14) 0.41534(9) 1.25678(7) 0.0155(2) Uani d . 1 O
O5 1.70698(14) 0.72769(10) 1.11247(7) 0.0165(2) Uani d . 1 O
H5A 1.7694 0.7047 1.1522 0.025 Uiso calc R 1 H
N1 0.87222(16) 0.84353(11) 0.89923(8) 0.0122(3) Uani d . 1 N
N2 0.98605(16) 0.84364(11) 0.76536(8) 0.0116(3) Uani d . 1 N
C1 0.8110(2) 0.83948(14) 0.96494(10) 0.0159(3) Uani d . 1 C
H1A 0.7962 0.7707 0.9871 0.019 Uiso calc R 1 H
C2 0.7678(2) 0.93565(14) 1.00198(10) 0.0186(3) Uani d . 1 C
H2A 0.7239 0.9300 1.0476 0.022 Uiso calc R 1 H
C3 0.7905(2) 1.03836(14) 0.97075(11) 0.0185(3) Uani d . 1 C
H3A 0.7643 1.1026 0.9956 0.022 Uiso calc R 1 H
C4 0.85406(19) 1.04505(13) 0.90044(10) 0.0146(3) Uani d . 1 C
C5 0.89154(18) 0.94411(13) 0.86711(9) 0.0118(3) Uani d . 1 C
C6 0.95709(18) 0.94439(13) 0.79567(9) 0.0118(3) Uani d . 1 C
C7 1.0520(2) 0.84146(14) 0.70115(10) 0.0155(3) Uani d . 1 C
H7A 1.0743 0.7731 0.6805 0.019 Uiso calc R 1 H
C8 1.0894(2) 0.93823(15) 0.66328(10) 0.0204(3) Uani d . 1 C
H8A 1.1357 0.9334 0.6184 0.024 Uiso calc R 1 H
C9 1.0575(2) 1.04046(14) 0.69254(11) 0.0192(3) Uani d . 1 C
H9A 1.0810 1.1052 0.6674 0.023 Uiso calc R 1 H
C10 0.98880(19) 1.04567(13) 0.76109(10) 0.0154(3) Uani d . 1 C
C11 0.8854(2) 1.14753(13) 0.86362(11) 0.0181(3) Uani d . 1 C
H11A 0.8611 1.2146 0.8855 0.022 Uiso calc R 1 H
C12 0.9505(2) 1.14755(13) 0.79687(10) 0.0176(3) Uani d . 1 C
H12A 0.9706 1.2148 0.7740 0.021 Uiso calc R 1 H
C13 1.31081(18) 0.62554(13) 1.01747(9) 0.0121(3) Uani d . 1 C
C14 1.29223(18) 0.53605(13) 1.06673(9) 0.0128(3) Uani d . 1 C
H14A 1.1998 0.4930 1.0557 0.015 Uiso calc R 1 H
C15 1.41352(19) 0.51145(13) 1.13284(9) 0.0128(3) Uani d . 1 C
C16 1.55351(18) 0.57484(14) 1.14841(10) 0.0145(3) Uani d . 1 C
H16A 1.6340 0.5583 1.1924 0.017 Uiso calc R 1 H
C17 1.57282(19) 0.66263(13) 1.09826(10) 0.0137(3) Uani d . 1 C
C18 1.45144(19) 0.68846(13) 1.03276(10) 0.0133(3) Uani d . 1 C
H18A 1.4641 0.7474 0.9993 0.016 Uiso calc R 1 H
C19 1.17867(19) 0.65672(13) 0.94844(9) 0.0130(3) Uani d . 1 C
C20 1.39047(18) 0.41902(13) 1.18856(9) 0.0127(3) Uani d . 1 C
HW1B 1.039(4) 0.431(2) 0.8957(19) 0.044(9) Uiso d . 1 H
HW1A 1.031(4) 0.452(3) 0.820(2) 0.072(11) Uiso d . 1 H

loop_
_atom_site_aniso_label
_atom_site_aniso_U_11
_atom_site_aniso_U_22
_atom_site_aniso_U_33
_atom_site_aniso_U_12
_atom_site_aniso_U_13
_atom_site_aniso_U_23
Co1 0.01242(12) 0.00818(12) 0.00967(12) -0.00059(7) 0.00076(8) 0.00004(7)
OW1 0.0237(6) 0.0151(6) 0.0314(8) 0.0027(5) 0.0044(6) -0.0021(6)
O1 0.0145(5) 0.0200(6) 0.0200(6) -0.0039(4) -0.0029(5) 0.0066(5)
O2 0.0179(6) 0.0204(6) 0.0144(6) -0.0021(5) 0.0004(5) 0.0060(5)
O3 0.0143(5) 0.0133(5) 0.0168(6) -0.0035(4) 0.0024(4) 0.0002(4)
O4 0.0175(5) 0.0125(5) 0.0145(5) -0.0028(4) -0.0016(4) 0.0045(4)
O5 0.0123(5) 0.0160(5) 0.0193(6) -0.0040(4) -0.0011(4) 0.0047(5)
N1 0.0133(6) 0.0107(6) 0.0124(6) -0.0013(5) 0.0020(5) -0.0013(5)
N2 0.0134(6) 0.0098(6) 0.0114(6) -0.0010(5) 0.0016(5) 0.0004(5)
C1 0.0201(8) 0.0141(7) 0.0148(7) -0.0018(6) 0.0064(6) -0.0003(6)
C2 0.0222(8) 0.0197(8) 0.0159(8) 0.0001(6) 0.0082(6) -0.0032(6)
C3 0.0205(8) 0.0163(8) 0.0196(8) 0.0014(6) 0.0061(7) -0.0054(6)
C4 0.0147(7) 0.0119(7) 0.0163(8) -0.0001(6) 0.0011(6) -0.0025(6)
C5 0.0122(7) 0.0108(7) 0.0117(7) -0.0011(5) 0.0007(5) -0.0005(5)
C6 0.0125(7) 0.0106(7) 0.0115(7) -0.0007(5) 0.0008(5) 0.0007(5)
C7 0.0186(8) 0.0156(7) 0.0135(7) -0.0008(6) 0.0059(6) -0.0015(6)
C8 0.0264(9) 0.0212(9) 0.0158(8) -0.0036(7) 0.0099(7) 0.0006(6)
C9 0.0246(8) 0.0156(8) 0.0180(8) -0.0028(6) 0.0058(7) 0.0048(6)
C10 0.0162(7) 0.0131(7) 0.0161(8) -0.0015(6) 0.0013(6) 0.0019(6)
C11 0.0220(8) 0.0092(7) 0.0220(8) 0.0003(6) 0.0020(7) -0.0026(6)
C12 0.0215(8) 0.0097(7) 0.0204(8) -0.0010(6) 0.0013(7) 0.0015(6)
C13 0.0118(7) 0.0128(7) 0.0113(7) 0.0007(5) 0.0019(5) -0.0002(6)
C14 0.0129(7) 0.0126(7) 0.0129(7) -0.0008(5) 0.0027(6) -0.0003(6)
C15 0.0141(7) 0.0117(7) 0.0125(7) -0.0002(5) 0.0022(6) 0.0018(6)
C16 0.0124(7) 0.0148(7) 0.0149(7) -0.0006(5) -0.0006(6) 0.0024(6)
C17 0.0126(7) 0.0121(7) 0.0162(7) -0.0023(5) 0.0027(6) -0.0003(6)
C18 0.0133(7) 0.0131(7) 0.0139(7) -0.0002(6) 0.0038(6) 0.0025(6)
C19 0.0149(7) 0.0120(7) 0.0118(7) 0.0012(5) 0.0016(6) -0.0005(5)
C20 0.0131(7) 0.0113(7) 0.0135(7) 0.0002(5) 0.0020(6) 0.0015(6)

loop_
_atom_type_symbol
_atom_type_description
_atom_type_scat_dispersion_real
_atom_type_scat_dispersion_imag
_atom_type_scat_source
C C 0.0033 0.0016 'International Tables Vol C Tables 4.2.6.8 and 6.1.1.4'
H H 0.0000 0.0000 'International Tables Vol C Tables 4.2.6.8 and 6.1.1.4'
N N 0.0061 0.0033 'International Tables Vol C Tables 4.2.6.8 and 6.1.1.4'
O O 0.0106 0.0060 'International Tables Vol C Tables 4.2.6.8 and 6.1.1.4'
Co Co 0.3494 0.9721 'International Tables Vol C Tables 4.2.6.8 and 6.1.1.4'

loop_
_geom_angle_atom_site_label_1
_geom_angle_atom_site_label_2
_geom_angle_atom_site_label_3
_geom_angle_site_symmetry_1
_geom_angle_site_symmetry_3
_geom_angle
_geom_angle_publ_flag
O3 Co1 O4 3_767 4_565 91.66(5) yes
O3 Co1 N2 3_767 . 121.69(5) yes
O4 Co1 N2 4_565 . 96.52(5) yes
O3 Co1 N1 3_767 . 84.19(5) yes
O4 Co1 N1 4_565 . 169.67(5) yes
N2 Co1 N1 . . 77.81(5) yes
O3 Co1 O1 3_767 . 91.78(5) yes
O4 Co1 O1 4_565 . 93.73(5) yes
N2 Co1 O1 . . 144.49(5) yes
N1 Co1 O1 . . 95.85(5) yes
O3 Co1 O2 3_767 . 150.24(5) yes
O4 Co1 O2 4_565 . 97.08(5) yes
N2 Co1 O2 . . 85.59(5) yes
N1 Co1 O2 . . 91.13(5) yes
O1 Co1 O2 . . 59.39(4) yes
HW1B OW1 HW1A . . 106(3) no
C19 O1 Co1 . . 91.89(9) no
C19 O2 Co1 . . 88.32(10) no
C20 O3 Co1 . 3_767 150.32(11) no
C20 O4 Co1 . 4_666 117.39(10) no
C17 O5 H5A . . 109.5 no
C1 N1 C5 . . 118.31(14) no
C1 N1 Co1 . . 127.14(11) no
C5 N1 Co1 . . 114.55(10) no
C7 N2 C6 . . 118.01(13) no
C7 N2 Co1 . . 127.18(11) no
C6 N2 Co1 . . 114.37(10) no
N1 C1 C2 . . 122.13(15) no
N1 C1 H1A . . 118.9 no
C2 C1 H1A . . 118.9 no
C3 C2 C1 . . 119.92(15) no
C3 C2 H2A . . 120.0 no
C1 C2 H2A . . 120.0 no
C2 C3 C4 . . 119.13(15) no
C2 C3 H3A . . 120.4 no
C4 C3 H3A . . 120.4 no
C5 C4 C3 . . 116.75(15) no
C5 C4 C11 . . 119.39(15) no
C3 C4 C11 . . 123.84(15) no
N1 C5 C4 . . 123.74(14) no
N1 C5 C6 . . 116.36(13) no
C4 C5 C6 . . 119.90(14) no
N2 C6 C10 . . 123.43(14) no
N2 C6 C5 . . 116.75(13) no
C10 C6 C5 . . 119.82(14) no
N2 C7 C8 . . 122.47(15) no
N2 C7 H7A . . 118.8 no
C8 C7 H7A . . 118.8 no
C9 C8 C7 . . 119.92(16) no
C9 C8 H8A . . 120.0 no
C7 C8 H8A . . 120.0 no
C8 C9 C10 . . 119.02(15) no
C8 C9 H9A . . 120.5 no
C10 C9 H9A . . 120.5 no
C6 C10 C9 . . 117.12(15) no
C6 C10 C12 . . 119.01(15) no
C9 C10 C12 . . 123.86(15) no
C12 C11 C4 . . 120.55(15) no
C12 C11 H11A . . 119.7 no
C4 C11 H11A . . 119.7 no
C11 C12 C10 . . 121.29(15) no
C11 C12 H12A . . 119.4 no
C10 C12 H12A . . 119.4 no
C14 C13 C18 . . 120.27(14) no
C14 C13 C19 . . 120.39(14) no
C18 C13 C19 . . 119.33(14) no
C13 C14 C15 . . 119.55(14) no
C13 C14 H14A . . 120.2 no
C15 C14 H14A . . 120.2 no
C16 C15 C14 . . 120.14(14) no
C16 C15 C20 . . 120.07(14) no
C14 C15 C20 . . 119.77(14) no
C17 C16 C15 . . 120.11(15) no
C17 C16 H16A . . 119.9 no
C15 C16 H16A . . 119.9 no
O5 C17 C16 . . 121.71(14) no
O5 C17 C18 . . 118.23(14) no
C16 C17 C18 . . 120.04(14) no
C17 C18 C13 . . 119.88(14) no
C17 C18 H18A . . 120.1 no
C13 C18 H18A . . 120.1 no
O2 C19 O1 . . 120.40(15) no
O2 C19 C13 . . 120.28(14) no
O1 C19 C13 . . 119.29(14) no
O3 C20 O4 . . 124.09(14) no
O3 C20 C15 . . 118.32(14) no
O4 C20 C15 . . 117.58(14) no

loop_
_geom_bond_atom_site_label_1
_geom_bond_atom_site_label_2
_geom_bond_site_symmetry_2
_geom_bond_distance
_geom_bond_publ_flag
Co1 O3 3_767 2.0421(12) yes
Co1 O4 4_565 2.0801(11) yes
Co1 N2 . 2.1044(13) yes
Co1 N1 . 2.1161(13) yes
Co1 O1 . 2.1654(12) yes
Co1 O2 . 2.2523(13) yes
OW1 HW1B . 0.75(3) no
OW1 HW1A . 0.87(4) no
O1 C19 . 1.269(2) no
O2 C19 . 1.254(2) no
O3 C20 . 1.2512(19) no
O3 Co1 3_767 2.0421(12) no
O4 C20 . 1.2743(19) no
O4 Co1 4_666 2.0801(11) no
O5 C17 . 1.3669(19) no
O5 H5A . 0.8200 no
N1 C1 . 1.327(2) no
N1 C5 . 1.353(2) no
N2 C7 . 1.326(2) no
N2 C6 . 1.360(2) no
C1 C2 . 1.403(2) no
C1 H1A . 0.9300 no
C2 C3 . 1.375(2) no
C2 H2A . 0.9300 no
C3 C4 . 1.412(2) no
C3 H3A . 0.9300 no
C4 C5 . 1.405(2) no
C4 C11 . 1.434(2) no
C5 C6 . 1.437(2) no
C6 C10 . 1.404(2) no
C7 C8 . 1.399(2) no
C7 H7A . 0.9300 no
C8 C9 . 1.376(2) no
C8 H8A . 0.9300 no
C9 C10 . 1.409(2) no
C9 H9A . 0.9300 no
C10 C12 . 1.436(2) no
C11 C12 . 1.361(3) no
C11 H11A . 0.9300 no
C12 H12A . 0.9300 no
C13 C14 . 1.394(2) no
C13 C18 . 1.397(2) no
C13 C19 . 1.503(2) no
C14 C15 . 1.398(2) no
C14 H14A . 0.9300 no
C15 C16 . 1.396(2) no
C15 C20 . 1.501(2) no
C16 C17 . 1.390(2) no
C16 H16A . 0.9300 no
C17 C18 . 1.395(2) no
C18 H18A . 0.9300 no

loop_
_geom_hbond_atom_site_label_D
_geom_hbond_atom_site_label_H
_geom_hbond_atom_site_label_A
_geom_hbond_site_symmetry_A
_geom_hbond_distance_DH
_geom_hbond_distance_HA
_geom_hbond_distance_DA
_geom_hbond_angle_DHA
O5 H5A OW1 3_867 0.82 2.10 2.6302(18) 122
OW1 HW1B O1 . 0.75(3) 2.30(3) 2.8988(19) 138(3)
OW1 HW1A O4 4_565 0.87(4) 1.92(4) 2.7740(19) 165(3)
